data_4101114
_publ_section_title
;
Mimicking [2,2]Paracyclophane Topology : Molecular Clips for the
 Coordination-Driven Co-facial Assembly of pi-Conjugated Systems
;
_journal_name_full 'Journal of the American Chemical Society'
_journal_paper_doi 10.1021/ja058617+
_journal_year 2006
_chemical_formula_moiety 'C60 H40 N5'
_chemical_formula_sum 'C60 H40 N5'
_chemical_formula_weight 830.97
_space_group_IT_number 2
_symmetry_cell_setting triclinic
_symmetry_space_group_name_Hall '-P 1'
_symmetry_space_group_name_H-M 'P -1'
_cell_angle_alpha 98.6909(64)
_cell_angle_beta 100.2214(64)
_cell_angle_gamma 91.7264(67)
_cell_formula_units_Z 2
_cell_length_a 9.9254(12)
_cell_length_b 12.4074(15)
_cell_length_c 17.8883(20)
_cell_measurement_temperature 120(2)
_cell_volume 2139.4(6)
_diffrn_ambient_temperature 120(2)
_exptl_crystal_density_diffrn 1.290
_cod_database_code 4101114

loop_
_symmetry_equiv_pos_as_xyz
'x, y, z'
'-x, -y, -z'

loop_
_atom_site_label
_atom_site_type_symbol
_atom_site_fract_x
_atom_site_fract_y
_atom_site_fract_z
_atom_site_U_iso_or_equiv
_atom_site_adp_type
_atom_site_occupancy
_atom_site_symmetry_multiplicity
_atom_site_calc_flag
_atom_site_refinement_flags
_atom_site_disorder_assembly
_atom_site_disorder_group
N1 N 0.70097(14) 0.23087(10) 0.76406(7) 0.0341(3) Uani 1 1 d . . .
N2 N 0.99451(13) 1.48622(10) 1.72946(7) 0.0281(3) Uani 1 1 d . . .
N3 N 0.48006(13) 0.34756(9) 0.59603(7) 0.0287(3) Uani 1 1 d . . .
N4 N 0.74895(13) 1.58131(10) 1.57407(7) 0.0291(3) Uani 1 1 d . . .
N5 N 0.89566(13) 0.19020(10) 0.99124(7) 0.0314(3) Uani 1 1 d . . .
C1 C 0.71911(14) 0.30065(11) 0.81504(8) 0.0240(3) Uani 1 1 d . . .
C2 C 0.74256(14) 0.38805(10) 0.87939(7) 0.0200(3) Uani 1 1 d . . .
C3 C 0.65862(14) 0.39416(11) 0.93474(8) 0.0237(3) Uani 1 1 d . . .
H3 H 0.5859 0.3429 0.9296 0.028 Uiso 1 1 calc R . .
C4 C 0.85012(14) 0.46609(11) 0.88716(7) 0.0240(3) Uani 1 1 d . . .
H4 H 0.9050 0.4629 0.8499 0.029 Uiso 1 1 calc R . .
C5 C 0.68510(15) 0.47764(11) 0.99746(8) 0.0263(3) Uani 1 1 d . . .
H5 H 0.6289 0.4821 1.0341 0.032 Uiso 1 1 calc R . .
C6 C 0.87527(15) 0.54807(11) 0.95002(8) 0.0261(3) Uani 1 1 d . . .
H6 H 0.9475 0.5996 0.9546 0.031 Uiso 1 1 calc R . .
C7 C 0.79496(15) 0.55553(11) 1.00678(7) 0.0236(3) Uani 1 1 d . . .
C8 C 0.83153(15) 0.64254(11) 1.07381(8) 0.0245(3) Uani 1 1 d . . .
H8 H 0.9127 0.6844 1.0783 0.029 Uiso 1 1 calc R . .
C9 C 0.75699(15) 0.66574(11) 1.12845(8) 0.0246(3) Uani 1 1 d . . .
H9 H 0.6766 0.6226 1.1233 0.029 Uiso 1 1 calc R . .
C10 C 0.78778(15) 0.75173(10) 1.19569(7) 0.0221(3) Uani 1 1 d . . .
C11 C 0.68130(14) 0.78055(11) 1.23473(8) 0.0235(3) Uani 1 1 d . . .
H11 H 0.5960 0.7431 1.2187 0.028 Uiso 1 1 calc R . .
C12 C 0.91700(14) 0.80802(11) 1.22299(7) 0.0226(3) Uani 1 1 d . . .
H12 H 0.9900 0.7893 1.1983 0.027 Uiso 1 1 calc R . .
C13 C 0.70056(14) 0.86367(11) 1.29675(7) 0.0223(3) Uani 1 1 d . . .
H13 H 0.6273 0.8822 1.3212 0.027 Uiso 1 1 calc R . .
C14 C 0.93682(14) 0.89063(10) 1.28593(7) 0.0202(3) Uani 1 1 d . . .
H14 H 1.0229 0.9265 1.3033 0.024 Uiso 1 1 calc R . .
C15 C 0.82765(13) 0.92076(10) 1.32383(7) 0.0178(3) Uani 1 1 d . . .
C16 C 0.83969(13) 1.00827(10) 1.38981(7) 0.0182(3) Uani 1 1 d . . .
H16 H 0.7602 1.0220 1.4095 0.022 Uiso 1 1 calc R . .
C17 C 0.95170(13) 1.07077(10) 1.42501(7) 0.0181(3) Uani 1 1 d . . .
H17 H 1.0322 1.0578 1.4062 0.022 Uiso 1 1 calc R . .
C18 C 0.95807(13) 1.15811(10) 1.49079(7) 0.0164(2) Uani 1 1 d . . .
C19 C 0.84503(13) 1.18158(10) 1.52681(7) 0.0193(3) Uani 1 1 d . . .
H19 H 0.7628 1.1401 1.5089 0.023 Uiso 1 1 calc R . .
C20 C 1.08090(13) 1.22132(10) 1.51947(7) 0.0189(3) Uani 1 1 d . . .
H20 H 1.1570 1.2064 1.4967 0.023 Uiso 1 1 calc R . .
C21 C 0.85398(14) 1.26502(10) 1.58820(7) 0.0201(3) Uani 1 1 d . . .
H21 H 0.7784 1.2795 1.6115 0.024 Uiso 1 1 calc R . .
C22 C 1.09134(13) 1.30528(10) 1.58083(7) 0.0192(3) Uani 1 1 d . . .
H22 H 1.1736 1.3465 1.5991 0.023 Uiso 1 1 calc R . .
C23 C 0.97730(13) 1.32778(10) 1.61535(7) 0.0179(3) Uani 1 1 d . . .
C24 C 0.98677(14) 1.41561(10) 1.67918(7) 0.0208(3) Uani 1 1 d . . .
C31 C 0.48258(14) 0.41058(10) 0.65013(7) 0.0213(3) Uani 1 1 d . . .
C32 C 0.48339(14) 0.49058(10) 0.71746(7) 0.0183(3) Uani 1 1 d . . .
C33 C 0.36497(13) 0.50277(10) 0.74904(7) 0.0196(3) Uani 1 1 d . . .
H33 H 0.2864 0.4582 0.7275 0.023 Uiso 1 1 calc R . .
C34 C 0.60154(14) 0.55796(11) 0.74926(7) 0.0217(3) Uani 1 1 d . . .
H34 H 0.6799 0.5505 0.7276 0.026 Uiso 1 1 calc R . .
C35 C 0.36523(13) 0.58169(10) 0.81262(7) 0.0193(3) Uani 1 1 d . . .
H35 H 0.2858 0.5906 0.8331 0.023 Uiso 1 1 calc R . .
C36 C 0.60047(14) 0.63555(10) 0.81312(7) 0.0211(3) Uani 1 1 d . . .
H36 H 0.6790 0.6802 0.8344 0.025 Uiso 1 1 calc R . .
C37 C 0.48320(13) 0.64838(10) 0.84660(7) 0.0171(2) Uani 1 1 d . . .
C38 C 0.47961(13) 0.72946(10) 0.91469(7) 0.0186(3) Uani 1 1 d . . .
H38 H 0.3944 0.7431 0.9277 0.022 Uiso 1 1 calc R . .
C39 C 0.58939(13) 0.78547(10) 0.95961(7) 0.0184(3) Uani 1 1 d . . .
H39 H 0.6741 0.7707 0.9462 0.022 Uiso 1 1 calc R . .
C40 C 0.59002(13) 0.86751(10) 1.02757(7) 0.0168(2) Uani 1 1 d . . .
C41 C 0.47144(13) 0.89488(10) 1.05698(7) 0.0196(3) Uani 1 1 d . . .
H41 H 0.3873 0.8596 1.0332 0.023 Uiso 1 1 calc R . .
C42 C 0.71492(13) 0.92203(10) 1.06559(7) 0.0187(3) Uani 1 1 d . . .
H42 H 0.7948 0.9046 1.0472 0.022 Uiso 1 1 calc R . .
C43 C 0.47882(13) 0.97385(10) 1.12110(7) 0.0198(3) Uani 1 1 d . . .
H43 H 0.3990 0.9911 1.1396 0.024 Uiso 1 1 calc R . .
C44 C 0.72195(13) 1.00087(10) 1.12959(7) 0.0182(3) Uani 1 1 d . . .
H44 H 0.8061 1.0359 1.1535 0.022 Uiso 1 1 calc R . .
C45 C 0.60335(13) 1.02866(10) 1.15894(7) 0.0164(2) Uani 1 1 d . . .
C46 C 0.60480(13) 1.11219(10) 1.22625(7) 0.0178(3) Uani 1 1 d . . .
H46 H 0.5218 1.1238 1.2426 0.021 Uiso 1 1 calc R . .
C47 C 0.71439(13) 1.17331(10) 1.26638(7) 0.0175(2) Uani 1 1 d . . .
H47 H 0.7975 1.1602 1.2505 0.021 Uiso 1 1 calc R . .
C48 C 0.71710(13) 1.25883(9) 1.33272(7) 0.0158(2) Uani 1 1 d . . .
C49 C 0.60387(13) 1.27825(10) 1.36925(7) 0.0186(3) Uani 1 1 d . . .
H49 H 0.5232 1.2348 1.3515 0.022 Uiso 1 1 calc R . .
C50 C 0.83780(13) 1.32488(10) 1.36112(7) 0.0183(3) Uani 1 1 d . . .
H50 H 0.9140 1.3124 1.3380 0.022 Uiso 1 1 calc R . .
C51 C 0.61068(13) 1.36076(10) 1.43106(7) 0.0193(3) Uani 1 1 d . . .
H51 H 0.5351 1.3727 1.4547 0.023 Uiso 1 1 calc R . .
C52 C 0.84595(13) 1.40802(10) 1.42270(7) 0.0182(3) Uani 1 1 d . . .
H52 H 0.9266 1.4515 1.4406 0.022 Uiso 1 1 calc R . .
C53 C 0.73199(13) 1.42640(10) 1.45798(7) 0.0175(3) Uani 1 1 d . . .
C54 C 0.74068(13) 1.51245(10) 1.52271(7) 0.0205(3) Uani 1 1 d . . .
C61 C 0.95571(14) 0.17894(11) 1.05033(8) 0.0232(3) Uani 1 1 d . . .
C62 C 1.03344(13) 0.16389(11) 1.12369(7) 0.0210(3) Uani 1 1 d . . .
C63 C 1.05251(13) 0.24843(10) 1.18634(7) 0.0210(3) Uani 1 1 d . . .
H63 H 1.0140 0.3150 1.1814 0.025 Uiso 1 1 calc R . .
C64 C 1.08962(13) 0.06327(10) 1.13177(7) 0.0213(3) Uani 1 1 d . . .
H64 H 1.0767 0.0070 1.0900 0.026 Uiso 1 1 calc R . .
C65 C 1.12938(13) 0.23225(10) 1.25591(7) 0.0200(3) Uani 1 1 d . . .
H65 H 1.1429 0.2889 1.2974 0.024 Uiso 1 1 calc R . .
C66 C 1.16415(13) 0.04741(10) 1.20168(7) 0.0204(3) Uani 1 1 d . . .
H66 H 1.1995 -0.0202 1.2069 0.025 Uiso 1 1 calc R . .
C67 C 1.18739(13) 0.13226(10) 1.26520(7) 0.0185(3) Uani 1 1 d . . .
C68 C 1.26999(13) 0.12058(10) 1.33950(7) 0.0194(3) Uani 1 1 d . . .
H68 H 1.2804 0.1810 1.3782 0.023 Uiso 1 1 calc R . .
C69 C 1.33213(13) 0.03057(10) 1.35683(7) 0.0197(3) Uani 1 1 d . . .
H69 H 1.3197 -0.0300 1.3182 0.024 Uiso 1 1 calc R . .
C70 C 1.41740(12) 0.01788(10) 1.43027(7) 0.0182(3) Uani 1 1 d . . .
C71 C 1.45151(13) 0.10274(10) 1.49288(7) 0.0191(3) Uani 1 1 d . . .
H71 H 1.4198 0.1718 1.4887 0.023 Uiso 1 1 calc R . .
C72 C 1.46824(13) -0.08477(10) 1.43918(7) 0.0193(3) Uani 1 1 d . . .
H72 H 1.4473 -0.1421 1.3983 0.023 Uiso 1 1 calc R . .

loop_
_atom_site_aniso_label
_atom_site_aniso_U_11
_atom_site_aniso_U_22
_atom_site_aniso_U_33
_atom_site_aniso_U_23
_atom_site_aniso_U_13
_atom_site_aniso_U_12
N1 0.0373(8) 0.0318(7) 0.0277(7) -0.0105(5) 0.0050(5) -0.0001(6)
N2 0.0354(7) 0.0255(6) 0.0224(6) -0.0048(5) 0.0106(5) -0.0033(5)
N3 0.0396(7) 0.0235(6) 0.0213(6) -0.0031(5) 0.0064(5) 0.0024(5)
N4 0.0313(7) 0.0292(6) 0.0230(6) -0.0077(5) 0.0054(5) -0.0015(5)
N5 0.0327(7) 0.0278(6) 0.0302(7) 0.0012(5) -0.0002(5) -0.0018(5)
C1 0.0238(7) 0.0240(7) 0.0225(7) -0.0010(5) 0.0033(5) 0.0018(5)
C2 0.0236(7) 0.0188(6) 0.0157(6) -0.0006(5) 0.0013(5) 0.0038(5)
C3 0.0261(7) 0.0227(6) 0.0225(7) 0.0022(5) 0.0060(5) 0.0020(5)
C4 0.0273(7) 0.0258(7) 0.0180(6) 0.0009(5) 0.0045(5) 0.0009(5)
C5 0.0314(8) 0.0302(7) 0.0190(6) 0.0025(5) 0.0090(5) 0.0080(6)
C6 0.0314(8) 0.0224(7) 0.0216(7) 0.0004(5) 0.0008(5) -0.0028(6)
C7 0.0309(8) 0.0199(6) 0.0185(6) 0.0016(5) 0.0008(5) 0.0059(5)
C8 0.0265(7) 0.0216(6) 0.0238(7) 0.0010(5) 0.0028(5) -0.0014(5)
C9 0.0300(8) 0.0195(6) 0.0222(7) 0.0001(5) 0.0022(5) 0.0008(5)
C10 0.0328(8) 0.0155(6) 0.0160(6) 0.0007(5) 0.0003(5) 0.0022(5)
C11 0.0258(7) 0.0200(6) 0.0215(6) -0.0003(5) -0.0003(5) -0.0042(5)
C12 0.0272(7) 0.0225(6) 0.0183(6) 0.0012(5) 0.0060(5) 0.0055(5)
C13 0.0248(7) 0.0217(6) 0.0197(6) 0.0005(5) 0.0047(5) -0.0009(5)
C14 0.0226(7) 0.0199(6) 0.0169(6) 0.0009(5) 0.0021(5) -0.0005(5)
C15 0.0227(7) 0.0147(6) 0.0149(6) 0.0009(4) 0.0021(5) -0.0002(5)
C16 0.0202(6) 0.0183(6) 0.0159(6) 0.0004(5) 0.0049(5) 0.0005(5)
C17 0.0197(6) 0.0177(6) 0.0166(6) 0.0004(5) 0.0048(5) 0.0010(5)
C18 0.0196(6) 0.0151(6) 0.0136(6) 0.0013(4) 0.0016(5) -0.0001(5)
C19 0.0185(6) 0.0200(6) 0.0182(6) 0.0005(5) 0.0029(5) -0.0042(5)
C20 0.0177(6) 0.0206(6) 0.0181(6) 0.0006(5) 0.0048(5) 0.0012(5)
C21 0.0214(7) 0.0210(6) 0.0182(6) 0.0002(5) 0.0071(5) -0.0002(5)
C22 0.0186(6) 0.0191(6) 0.0178(6) -0.0005(5) 0.0015(5) -0.0031(5)
C23 0.0237(7) 0.0158(6) 0.0140(6) 0.0010(4) 0.0037(5) 0.0008(5)
C24 0.0242(7) 0.0206(6) 0.0178(6) 0.0016(5) 0.0061(5) -0.0019(5)
C31 0.0267(7) 0.0183(6) 0.0178(6) 0.0008(5) 0.0028(5) 0.0011(5)
C32 0.0258(7) 0.0150(6) 0.0125(6) -0.0006(4) 0.0013(5) 0.0015(5)
C33 0.0218(7) 0.0178(6) 0.0165(6) -0.0002(5) -0.0002(5) -0.0030(5)
C34 0.0213(7) 0.0241(6) 0.0186(6) -0.0024(5) 0.0056(5) 0.0000(5)
C35 0.0195(6) 0.0202(6) 0.0174(6) 0.0001(5) 0.0039(5) 0.0004(5)
C36 0.0204(7) 0.0215(6) 0.0187(6) -0.0027(5) 0.0017(5) -0.0033(5)
C37 0.0214(6) 0.0150(6) 0.0135(6) 0.0002(4) 0.0014(5) 0.0002(5)
C38 0.0212(6) 0.0175(6) 0.0161(6) -0.0006(5) 0.0039(5) 0.0014(5)
C39 0.0207(6) 0.0176(6) 0.0161(6) -0.0006(5) 0.0040(5) 0.0014(5)
C40 0.0214(6) 0.0138(6) 0.0139(6) -0.0003(4) 0.0017(5) 0.0001(5)
C41 0.0178(6) 0.0187(6) 0.0191(6) -0.0021(5) -0.0003(5) -0.0017(5)
C42 0.0189(6) 0.0201(6) 0.0170(6) -0.0010(5) 0.0061(5) 0.0003(5)
C43 0.0168(6) 0.0202(6) 0.0211(6) -0.0022(5) 0.0046(5) 0.0015(5)
C44 0.0173(6) 0.0181(6) 0.0173(6) -0.0011(5) 0.0019(5) -0.0037(5)
C45 0.0197(6) 0.0143(6) 0.0143(6) 0.0000(4) 0.0024(5) -0.0001(5)
C46 0.0199(6) 0.0167(6) 0.0162(6) -0.0009(5) 0.0047(5) 0.0010(5)
C47 0.0201(6) 0.0159(6) 0.0161(6) -0.0010(5) 0.0054(5) 0.0004(5)
C48 0.0197(6) 0.0140(5) 0.0129(5) 0.0007(4) 0.0017(5) -0.0002(5)
C49 0.0180(6) 0.0180(6) 0.0180(6) -0.0002(5) 0.0021(5) -0.0042(5)
C50 0.0179(6) 0.0190(6) 0.0174(6) -0.0006(5) 0.0049(5) 0.0002(5)
C51 0.0192(6) 0.0208(6) 0.0174(6) -0.0008(5) 0.0058(5) 0.0003(5)
C52 0.0185(6) 0.0171(6) 0.0165(6) -0.0005(5) 0.0002(5) -0.0031(5)
C53 0.0227(7) 0.0153(6) 0.0129(6) -0.0004(4) 0.0016(5) 0.0005(5)
C54 0.0210(7) 0.0210(6) 0.0182(6) -0.0008(5) 0.0034(5) -0.0010(5)
C61 0.0216(7) 0.0199(6) 0.0264(7) -0.0017(5) 0.0051(5) -0.0031(5)
C62 0.0175(6) 0.0229(6) 0.0215(6) -0.0008(5) 0.0054(5) -0.0036(5)
C63 0.0192(6) 0.0178(6) 0.0259(7) -0.0006(5) 0.0075(5) -0.0010(5)
C64 0.0203(7) 0.0204(6) 0.0215(6) -0.0045(5) 0.0062(5) -0.0029(5)
C65 0.0188(6) 0.0193(6) 0.0209(6) -0.0044(5) 0.0080(5) -0.0030(5)
C66 0.0196(6) 0.0184(6) 0.0227(6) -0.0023(5) 0.0074(5) -0.0005(5)
C67 0.0158(6) 0.0197(6) 0.0201(6) -0.0017(5) 0.0079(5) -0.0031(5)
C68 0.0180(6) 0.0205(6) 0.0187(6) -0.0044(5) 0.0077(5) -0.0044(5)
C69 0.0178(6) 0.0207(6) 0.0184(6) -0.0050(5) 0.0058(5) -0.0047(5)
C70 0.0148(6) 0.0200(6) 0.0193(6) -0.0019(5) 0.0070(5) -0.0036(5)
C71 0.0182(6) 0.0169(6) 0.0219(6) -0.0018(5) 0.0075(5) -0.0018(5)
C72 0.0182(6) 0.0191(6) 0.0191(6) -0.0049(5) 0.0072(5) -0.0039(5)

loop_
_geom_bond_atom_site_label_1
_geom_bond_atom_site_label_2
_geom_bond_distance
_geom_bond_site_symmetry_2
_geom_bond_publ_flag
N1 C1 1.1434(18) . ?
N2 C24 1.1470(17) . ?
N3 C31 1.1446(17) . ?
N4 C54 1.1456(17) . ?
N5 C61 1.1481(18) . ?
C1 C2 1.4380(17) . ?
C2 C4 1.3931(19) . ?
C2 C3 1.3979(18) . ?
C3 C5 1.3886(19) . ?
C4 C6 1.3787(18) . ?
C5 C7 1.405(2) . ?
C6 C7 1.392(2) . ?
C7 C8 1.4717(18) . ?
C8 C9 1.330(2) . ?
C9 C10 1.4630(18) . ?
C10 C11 1.393(2) . ?
C10 C12 1.411(2) . ?
C11 C13 1.3777(18) . ?
C12 C14 1.3846(18) . ?
C13 C15 1.3975(19) . ?
C14 C15 1.4078(18) . ?
C15 C16 1.4632(17) . ?
C16 C17 1.3364(19) . ?
C17 C18 1.4652(17) . ?
C18 C20 1.4011(18) . ?
C18 C19 1.4064(18) . ?
C19 C21 1.3791(17) . ?
C20 C22 1.3814(17) . ?
C21 C23 1.3991(19) . ?
C22 C23 1.3983(18) . ?
C23 C24 1.4422(17) . ?
C31 C32 1.4390(17) . ?
C32 C33 1.3943(19) . ?
C32 C34 1.3992(19) . ?
C33 C35 1.3836(17) . ?
C34 C36 1.3800(17) . ?
C35 C37 1.4007(18) . ?
C36 C37 1.4030(18) . ?
C37 C38 1.4643(16) . ?
C38 C39 1.3382(18) . ?
C39 C40 1.4618(16) . ?
C40 C41 1.4025(19) . ?
C40 C42 1.4028(18) . ?
C41 C43 1.3809(17) . ?
C42 C44 1.3790(17) . ?
C43 C45 1.4005(18) . ?
C44 C45 1.4032(18) . ?
C45 C46 1.4629(16) . ?
C46 C47 1.3349(18) . ?
C47 C48 1.4633(16) . ?
C48 C50 1.4014(18) . ?
C48 C49 1.4062(18) . ?
C49 C51 1.3792(17) . ?
C50 C52 1.3797(17) . ?
C51 C53 1.4005(18) . ?
C52 C53 1.3983(18) . ?
C53 C54 1.4399(17) . ?
C61 C62 1.4406(19) . ?
C62 C63 1.3963(18) . ?
C62 C64 1.3993(19) . ?
C63 C65 1.3852(19) . ?
C64 C66 1.3802(19) . ?
C65 C67 1.4034(19) . ?
C66 C67 1.4083(17) . ?
C67 C68 1.4623(18) . ?
C68 C69 1.3424(19) . ?
C69 C70 1.4637(19) . ?
C70 C71 1.4019(17) . ?
C70 C72 1.4048(19) . ?
C71 C72 1.3821(18) 2_858 ?
C72 C71 1.3821(18) 2_858 ?
